data_4033071
loop_
_publ_author_name
'Cheng, Bin'
'Wei, Jian'
'Zu, Bing'
'Zhao, Jianfei'
'Wang, Taimin'
'Duan, Xiaoguang'
'Wang, Renqi'
'Li, Yun'
'Zhai, Hongbin'

_publ_section_title
;
 A Chemoselective N-Arylation Reaction of 2-Aminopyridine Derivatives with
 Arynes.
;
_journal_issue 18
_journal_name_full 'The Journal of organic chemistry'
_journal_page_first 9410
_journal_page_last 9417
_journal_paper_doi 10.1021/acs.joc.7b01405
_journal_volume 82
_journal_year 2017
_chemical_formula_moiety 'C21 H23 N3 O4'
_chemical_formula_sum 'C21 H23 N3 O4'
_chemical_formula_weight 381.42
_chemical_name_systematic
;
 ? 
;
_space_group_crystal_system triclinic
_space_group_IT_number 2
_space_group_name_Hall '-P 1'
_space_group_name_H-M_alt 'P -1'
_symmetry_space_group_name_Hall '-P 1'
_symmetry_space_group_name_H-M 'P -1'
_atom_sites_solution_hydrogens geom
_atom_sites_solution_primary direct
_atom_sites_solution_secondary difmap
_audit_creation_date 2017-07-19
_audit_creation_method
;
Olex2 1.2
(compiled 2017.03.28 svn.r3405 for OlexSys, GUI svn.r5335)
;
_cell_angle_alpha 89.345(3)
_cell_angle_beta 88.968(4)
_cell_angle_gamma 70.630(3)
_cell_formula_units_Z 2
_cell_length_a 9.8054(19)
_cell_length_b 10.1259(19)
_cell_length_c 10.558(2)
_cell_measurement_reflns_used 250
_cell_measurement_temperature 296(2)
_cell_measurement_theta_max 26.32
_cell_measurement_theta_min 2.35
_cell_volume 988.8(3)
_computing_molecular_graphics 'Olex2 (Dolomanov et al., 2009)'
_computing_publication_material 'Olex2 (Dolomanov et al., 2009)'
_computing_structure_refinement 'XL (Sheldrick, 2008)'
_computing_structure_solution 'XS (Sheldrick, 2008)'
_diffrn_ambient_temperature 296.15
_diffrn_measured_fraction_theta_full 0.994
_diffrn_measured_fraction_theta_max 0.994
_diffrn_measurement_device_type 'Bruker APEXII'
_diffrn_radiation_monochromator graphite
_diffrn_radiation_type MoK\a
_diffrn_radiation_wavelength 0.71073
_diffrn_reflns_av_R_equivalents 0.0288
_diffrn_reflns_av_unetI/netI 0.0662
_diffrn_reflns_limit_h_max 11
_diffrn_reflns_limit_h_min -10
_diffrn_reflns_limit_k_max 12
_diffrn_reflns_limit_k_min -11
_diffrn_reflns_limit_l_max 10
_diffrn_reflns_limit_l_min -12
_diffrn_reflns_number 5097
_diffrn_reflns_theta_full 25.07
_diffrn_reflns_theta_max 25.07
_diffrn_reflns_theta_min 1.93
_diffrn_source 'fine-focus sealed tube'
_exptl_absorpt_coefficient_mu 0.090
_exptl_absorpt_correction_T_max 0.9893
_exptl_absorpt_correction_T_min 0.9822
_exptl_crystal_colour colorless
_exptl_crystal_density_diffrn 1.281
_exptl_crystal_density_method 'not measured'
_exptl_crystal_description block
_exptl_crystal_F_000 404
_exptl_crystal_size_max 0.2
_exptl_crystal_size_mid 0.18
_exptl_crystal_size_min 0.12
_refine_diff_density_max 0.124
_refine_diff_density_min -0.208
_refine_diff_density_rms 0.040
_refine_ls_extinction_method none
_refine_ls_goodness_of_fit_ref 1.046
_refine_ls_hydrogen_treatment constr
_refine_ls_matrix_type full
_refine_ls_number_parameters 349
_refine_ls_number_reflns 3496
_refine_ls_number_restraints 2
_refine_ls_restrained_S_all 1.046
_refine_ls_R_factor_all 0.1260
_refine_ls_R_factor_gt 0.0638
_refine_ls_shift/su_max 0.000
_refine_ls_shift/su_mean 0.000
_refine_ls_structure_factor_coef Fsqd
_refine_ls_weighting_details 'calc w=1/[\s^2^(Fo^2^)+(0.0853P)^2^+0.0924P] where P=(Fo^2^+2Fc^2^)/3'
_refine_ls_weighting_scheme calc
_refine_ls_wR_factor_gt 0.1621
_refine_ls_wR_factor_ref 0.1957
_reflns_number_gt 1812
_reflns_number_total 3496
_reflns_threshold_expression >2sigma(I)
_cod_data_source_file jo7b01405_si_002.cif
_cod_data_source_block 1
_cod_database_code 4033071
_olex2_refinement_description
;
1. Fixed Uiso
 At 1.2 times of:
  All C(H) groups, All C(H,H) groups
 At 1.5 times of:
  All C(H,H,H) groups
2. Restrained distances
 C13-C14A = C15A-C16
 1.65 with sigma of 0.02
3. Others
 Sof(H13A)=Sof(H16A)=Sof(O3A)=Sof(O4A)=Sof(N3A)=Sof(C14A)=Sof(H14A)=Sof(C15A)=
 Sof(H15A)=Sof(C17A)=Sof(H17A)=Sof(C18A)=Sof(C19A)=Sof(H19D)=Sof(H19E)=
 Sof(H19F)=Sof(C20A)=Sof(C21A)=Sof(H21A)=1-FVAR(1)
 Sof(O3)=Sof(O4)=Sof(N3)=Sof(H13)=Sof(C14)=Sof(H14)=Sof(C15)=Sof(H15)=Sof(H16)=
 Sof(C17)=Sof(H17)=Sof(C18)=Sof(C19)=Sof(H19A)=Sof(H19B)=Sof(H19C)=Sof(C20)=
 Sof(C21)=Sof(H21)=FVAR(1)
4.a Ternary CH refined with riding coordinates:
 C13(H13), C13(H13A), C16(H16), C16(H16A), C17(H17), C21(H21), C17A(H17A),
 C21A(H21A)
4.b Aromatic/amide H refined with riding coordinates:
 C8(H8), C9(H9), C10(H10), C11(H11), C12(H12), C14(H14), C15(H15), C14A(H14A),
 C15A(H15A)
4.c Idealised Me refined as rotating group:
 C1(H1A,H1B,H1C), C3(H3A,H3B,H3C), C4(H4A,H4B,H4C), C19(H19A,H19B,H19C),
 C19A(H19D,H19E,H19F)
;
_olex2_submission_special_instructions 'No special instructions were received'

loop_
_space_group_symop_id
_space_group_symop_operation_xyz
1 'x, y, z'
2 '-x, -y, -z'

loop_
_atom_site_label
_atom_site_type_symbol
_atom_site_fract_x
_atom_site_fract_y
_atom_site_fract_z
_atom_site_U_iso_or_equiv
_atom_site_adp_type
_atom_site_occupancy
_atom_site_calc_flag
_atom_site_disorder_assembly
_atom_site_disorder_group
_atom_site_refinement_flags_posn
O1 O 0.2639(2) 0.2287(2) 0.2218(2) 0.0694(7) Uani 1 d . . .
O2 O 0.2524(3) 0.0587(3) 0.0918(2) 0.0954(9) Uani 1 d . . .
O3 O -0.2498(5) 0.4161(8) -0.4163(4) 0.110(2) Uani 0.542(3) d A 1 .
O4 O 0.2223(5) 0.1657(7) -0.3692(4) 0.105(2) Uani 0.542(3) d A 1 .
N1 N 0.0651(3) 0.2705(3) 0.1106(2) 0.0643(8) Uani 1 d . . .
N2 N -0.1333(3) 0.3527(3) -0.0190(2) 0.0628(7) Uani 1 d A . .
N3 N -0.0074(5) 0.2988(6) -0.4238(4) 0.0767(17) Uani 0.542(3) d A 1 .
C1 C 0.4292(5) 0.2460(4) 0.3708(4) 0.1058(15) Uani 1 d . . .
H1A H 0.4162 0.3355 0.3322 0.159 Uiso 1 calc . . GR
H1B H 0.5249 0.2090 0.4042 0.159 Uiso 1 calc . . GR
H1C H 0.3595 0.2566 0.4383 0.159 Uiso 1 calc . . GR
C2 C 0.4085(3) 0.1468(4) 0.2730(3) 0.0723(10) Uani 1 d . . .
C3 C 0.4043(4) 0.0130(4) 0.3345(4) 0.0826(11) Uani 1 d . . .
H3A H 0.3275 0.0343 0.3967 0.124 Uiso 1 calc . . GR
H3B H 0.4948 -0.0334 0.3748 0.124 Uiso 1 calc . . GR
H3C H 0.3878 -0.0471 0.2712 0.124 Uiso 1 calc . . GR
C4 C 0.5216(4) 0.1226(6) 0.1691(4) 0.1182(17) Uani 1 d . . .
H4A H 0.5032 0.0642 0.1052 0.177 Uiso 1 calc . . GR
H4B H 0.6156 0.0774 0.2038 0.177 Uiso 1 calc . . GR
H4C H 0.5179 0.2108 0.1322 0.177 Uiso 1 calc . . GR
C5 C 0.1995(4) 0.1743(4) 0.1349(3) 0.0647(9) Uani 1 d . . .
C6 C 0.0074(3) 0.2740(3) 0.0010(3) 0.0586(8) Uani 1 d A . .
C7 C -0.2313(3) 0.4332(3) 0.0744(3) 0.0590(8) Uani 1 d . . .
C8 C -0.2416(4) 0.3814(4) 0.1929(4) 0.0804(11) Uani 1 d . . .
H8 H -0.1840 0.2910 0.2143 0.096 Uiso 1 calc . . R
C9 C -0.3384(4) 0.4640(5) 0.2815(4) 0.0904(13) Uani 1 d . . .
H9 H -0.3451 0.4280 0.3620 0.108 Uiso 1 calc . . R
C10 C -0.4232(4) 0.5966(5) 0.2522(4) 0.0861(12) Uani 1 d . . .
H10 H -0.4873 0.6513 0.3122 0.103 Uiso 1 calc . . R
C11 C -0.4131(4) 0.6491(4) 0.1322(4) 0.0791(11) Uani 1 d . . .
H11 H -0.4710 0.7395 0.1110 0.095 Uiso 1 calc . . R
C12 C -0.3173(3) 0.5678(4) 0.0440(3) 0.0663(9) Uani 1 d . . .
H12 H -0.3105 0.6038 -0.0364 0.080 Uiso 1 calc . . R
C13 C 0.0800(3) 0.2076(4) -0.1211(3) 0.0704(10) Uani 1 d . . D
H13 H 0.1796 0.1483 -0.1045 0.084 Uiso 0.542(3) calc A 1 R
H13A H 0.1836 0.1566 -0.1128 0.084 Uiso 0.458(3) calc A 2 R
C14 C -0.020(2) 0.108(2) -0.1509(16) 0.074(4) Uani 0.542(3) d A 1 .
H14 H 0.0135 0.0108 -0.1578 0.089 Uiso 0.542(3) calc A 1 R
C15 C -0.1554(16) 0.1890(16) -0.1630(10) 0.071(3) Uani 0.542(3) d A 1 .
H15 H -0.2300 0.1539 -0.1777 0.085 Uiso 0.542(3) calc A 1 R
C16 C -0.1813(4) 0.3528(4) -0.1504(4) 0.0854(13) Uani 1 d . . D
H16 H -0.2848 0.4057 -0.1558 0.102 Uiso 0.542(3) calc A 1 R
H16A H -0.2809 0.4152 -0.1614 0.102 Uiso 0.458(3) calc A 2 R
C17 C 0.080(3) 0.320(3) -0.212(3) 0.064(5) Uani 0.542(3) d A 1 .
H17 H 0.1416 0.3760 -0.1917 0.077 Uiso 0.542(3) calc A 1 R
C18 C 0.1068(7) 0.2488(7) -0.3409(6) 0.0736(19) Uani 0.542(3) d A 1 .
C19 C 0.0039(8) 0.2621(11) -0.5582(6) 0.111(3) Uani 0.542(3) d A 1 .
H19A H 0.1026 0.2396 -0.5865 0.167 Uiso 0.542(3) calc A 1 GR
H19B H -0.0561 0.3401 -0.6064 0.167 Uiso 0.542(3) calc A 1 GR
H19C H -0.0272 0.1827 -0.5699 0.167 Uiso 0.542(3) calc A 1 GR
C20 C -0.1346(7) 0.3768(8) -0.3644(6) 0.079(2) Uani 0.542(3) d A 1 .
C21 C -0.102(3) 0.412(3) -0.234(3) 0.075(6) Uani 0.542(3) d A 1 .
H21 H -0.1257 0.5129 -0.2222 0.091 Uiso 0.542(3) calc A 1 R
O3A O -0.2734(5) 0.2806(7) -0.4188(5) 0.0773(17) Uani 0.458(3) d A 2 .
O4A O 0.1826(6) -0.0093(7) -0.3482(5) 0.107(2) Uani 0.458(3) d A 2 .
N3A N -0.0430(6) 0.1249(6) -0.4090(5) 0.0686(18) Uani 0.458(3) d A 2 .
C14A C 0.044(3) 0.333(3) -0.224(3) 0.052(5) Uani 0.458(3) d A 2 D
H14A H 0.1187 0.3442 -0.2744 0.063 Uiso 0.458(3) calc A 2 R
C15A C -0.064(3) 0.405(3) -0.236(3) 0.071(7) Uani 0.458(3) d A 2 D
H15A H -0.0892 0.4846 -0.2866 0.085 Uiso 0.458(3) calc A 2 R
C17A C 0.004(2) 0.1309(17) -0.1874(18) 0.057(4) Uani 0.458(3) d A 2 .
H17A H 0.0019 0.0524 -0.1332 0.068 Uiso 0.458(3) calc A 2 R
C18A C 0.0625(8) 0.0705(8) -0.3222(7) 0.068(2) Uani 0.458(3) d A 2 .
C19A C -0.0249(10) 0.0981(11) -0.5448(7) 0.102(3) Uani 0.458(3) d A 2 .
H19D H -0.0017 0.1730 -0.5862 0.153 Uiso 0.458(3) calc A 2 GR
H19E H -0.1131 0.0922 -0.5783 0.153 Uiso 0.458(3) calc A 2 GR
H19F H 0.0520 0.0115 -0.5594 0.153 Uiso 0.458(3) calc A 2 GR
C20A C -0.1692(7) 0.2133(7) -0.3564(6) 0.0581(19) Uani 0.458(3) d A 2 .
C21A C -0.1532(16) 0.2189(16) -0.2170(10) 0.054(3) Uani 0.458(3) d A 2 .
H21A H -0.2155 0.1714 -0.1774 0.065 Uiso 0.458(3) calc A 2 R

loop_
_atom_site_aniso_label
_atom_site_aniso_U_11
_atom_site_aniso_U_22
_atom_site_aniso_U_33
_atom_site_aniso_U_23
_atom_site_aniso_U_13
_atom_site_aniso_U_12
O1 0.0527(13) 0.0689(15) 0.0775(15) 0.0086(12) -0.0245(11) -0.0072(11)
O2 0.099(2) 0.0706(18) 0.0914(18) -0.0004(15) -0.0383(15) 0.0077(15)
O3 0.068(3) 0.165(6) 0.056(3) -0.010(3) -0.024(2) 0.019(4)
O4 0.055(3) 0.160(5) 0.063(3) -0.005(3) 0.000(2) 0.016(3)
N1 0.0465(15) 0.0764(19) 0.0628(17) 0.0116(14) -0.0171(13) -0.0102(14)
N2 0.0442(15) 0.0695(18) 0.0668(17) 0.0015(14) -0.0154(13) -0.0075(13)
N3 0.060(3) 0.105(4) 0.046(3) 0.003(3) -0.013(2) -0.001(3)
C1 0.096(3) 0.096(3) 0.128(4) 0.020(3) -0.057(3) -0.032(3)
C2 0.052(2) 0.075(2) 0.080(2) 0.017(2) -0.0307(18) -0.0075(18)
C3 0.078(2) 0.072(3) 0.089(3) 0.022(2) -0.028(2) -0.012(2)
C4 0.057(2) 0.164(5) 0.119(4) 0.049(3) -0.007(2) -0.018(3)
C5 0.058(2) 0.071(2) 0.059(2) 0.0142(18) -0.0135(17) -0.0129(19)
C6 0.0463(18) 0.0523(19) 0.074(2) 0.0036(16) -0.0123(16) -0.0116(15)
C7 0.0448(18) 0.064(2) 0.067(2) 0.0104(17) -0.0100(15) -0.0162(16)
C8 0.063(2) 0.084(3) 0.090(3) 0.034(2) -0.011(2) -0.020(2)
C9 0.067(2) 0.127(4) 0.074(3) 0.027(3) 0.002(2) -0.029(3)
C10 0.056(2) 0.115(3) 0.079(3) -0.002(2) 0.0028(19) -0.017(2)
C11 0.054(2) 0.086(3) 0.085(3) 0.003(2) -0.0013(19) -0.0074(19)
C12 0.0490(19) 0.076(2) 0.069(2) 0.0100(18) -0.0029(16) -0.0143(18)
C13 0.0509(19) 0.072(2) 0.074(2) -0.015(2) -0.0235(17) -0.0002(17)
C14 0.110(10) 0.052(7) 0.076(9) 0.017(6) -0.022(7) -0.048(6)
C15 0.071(6) 0.080(8) 0.066(8) -0.001(6) -0.020(7) -0.030(6)
C16 0.057(2) 0.091(3) 0.089(3) -0.028(2) -0.037(2) 0.005(2)
C17 0.026(10) 0.097(8) 0.053(7) 0.007(5) -0.022(6) 0.003(6)
C18 0.061(4) 0.084(5) 0.064(4) 0.005(4) -0.011(3) -0.008(4)
C19 0.084(5) 0.166(9) 0.049(4) -0.017(5) -0.002(4) 0.007(6)
C20 0.059(4) 0.107(6) 0.051(4) 0.005(4) -0.009(3) -0.001(4)
C21 0.053(8) 0.088(11) 0.059(8) -0.009(7) -0.018(6) 0.013(7)
O3A 0.050(3) 0.099(5) 0.065(3) -0.005(3) -0.011(2) 0.000(3)
O4A 0.076(4) 0.119(5) 0.088(4) -0.035(4) -0.023(3) 0.020(4)
N3A 0.060(4) 0.075(4) 0.059(4) -0.006(3) -0.021(3) -0.006(3)
C14A 0.024(12) 0.081(11) 0.046(7) 0.009(6) -0.017(7) -0.009(9)
C15A 0.08(2) 0.043(8) 0.065(10) 0.012(6) -0.035(10) 0.011(10)
C17A 0.059(7) 0.029(6) 0.082(11) 0.022(5) -0.020(6) -0.015(5)
C18A 0.059(5) 0.075(5) 0.059(5) -0.007(4) -0.013(4) -0.007(4)
C19A 0.098(6) 0.141(9) 0.039(4) -0.018(5) -0.009(4) -0.001(7)
C20A 0.047(4) 0.065(5) 0.062(5) 0.002(4) -0.010(3) -0.018(4)
C21A 0.043(4) 0.063(7) 0.056(8) 0.010(6) -0.013(6) -0.017(4)

loop_
_atom_type_symbol
_atom_type_description
_atom_type_scat_dispersion_real
_atom_type_scat_dispersion_imag
_atom_type_scat_source
C C 0.0033 0.0016 'International Tables Vol C Tables 4.2.6.8 and 6.1.1.4'
H H 0.0000 0.0000 'International Tables Vol C Tables 4.2.6.8 and 6.1.1.4'
N N 0.0061 0.0033 'International Tables Vol C Tables 4.2.6.8 and 6.1.1.4'
O O 0.0106 0.0060 'International Tables Vol C Tables 4.2.6.8 and 6.1.1.4'

loop_
_geom_angle_atom_site_label_1
_geom_angle_atom_site_label_2
_geom_angle_atom_site_label_3
_geom_angle
C5 O1 C2 121.3(3)
C6 N1 C5 120.1(3)
C6 N2 C7 125.5(3)
C6 N2 C16 114.7(3)
C7 N2 C16 119.7(3)
C18 N3 C19 123.1(5)
C20 N3 C18 113.0(5)
C20 N3 C19 123.7(5)
H1A C1 H1B 109.5
H1A C1 H1C 109.5
H1B C1 H1C 109.5
C2 C1 H1A 109.5
C2 C1 H1B 109.5
C2 C1 H1C 109.5
O1 C2 C1 101.6(3)
O1 C2 C3 110.6(3)
O1 C2 C4 109.6(3)
C3 C2 C1 110.8(3)
C4 C2 C1 110.6(4)
C4 C2 C3 113.1(3)
C2 C3 H3A 109.5
C2 C3 H3B 109.5
C2 C3 H3C 109.5
H3A C3 H3B 109.5
H3A C3 H3C 109.5
H3B C3 H3C 109.5
C2 C4 H4A 109.5
C2 C4 H4B 109.5
C2 C4 H4C 109.5
H4A C4 H4B 109.5
H4A C4 H4C 109.5
H4B C4 H4C 109.5
O1 C5 N1 108.3(3)
O2 C5 O1 123.8(3)
O2 C5 N1 127.9(3)
N1 C6 N2 121.0(3)
N1 C6 C13 128.1(3)
N2 C6 C13 110.8(3)
C8 C7 N2 121.8(3)
C8 C7 C12 119.4(3)
C12 C7 N2 118.8(3)
C7 C8 H8 120.0
C7 C8 C9 119.9(4)
C9 C8 H8 120.0
C8 C9 H9 119.5
C10 C9 C8 121.0(4)
C10 C9 H9 119.5
C9 C10 H10 120.4
C9 C10 C11 119.2(4)
C11 C10 H10 120.4
C10 C11 H11 119.9
C12 C11 C10 120.1(4)
C12 C11 H11 119.9
C7 C12 H12 119.8
C11 C12 C7 120.4(3)
C11 C12 H12 119.8
C6 C13 H13 109.7
C6 C13 H13A 113.5
C6 C13 C14 99.2(7)
C6 C13 C14A 105.6(12)
H13 C13 H13A 7.9
C14 C13 H13 109.7
C14 C13 H13A 114.8
C17 C13 C6 108.7(12)
C17 C13 H13 109.7
C17 C13 H13A 101.8
C17 C13 C14 119.1(12)
C17 C13 C14A 12.3(18)
C14A C13 H13 121.4
C14A C13 H13A 113.5
C14A C13 C14 108.8(11)
C17A C13 C6 114.5(7)
C17A C13 H13 110.8
C17A C13 H13A 113.5
C17A C13 C14 18.3(10)
C17A C13 C17 103.1(13)
C17A C13 C14A 94.3(12)
C13 C14 H14 125.7
C15 C14 C13 108.6(14)
C15 C14 H14 125.7
C14 C15 H15 122.6
C14 C15 C16 114.8(13)
C16 C15 H15 122.6
N2 C16 C15 98.4(5)
N2 C16 H16 109.8
N2 C16 H16A 111.9
N2 C16 C15A 104.2(13)
N2 C16 C21A 119.7(5)
C15 C16 H16 109.8
C15 C16 H16A 116.0
C15 C16 C15A 113.0(12)
H16 C16 H16A 7.5
C21 C16 N2 111.0(13)
C21 C16 C15 117.4(15)
C21 C16 H16 109.8
C21 C16 H16A 102.5
C21 C16 C15A 10(2)
C21 C16 C21A 97.6(15)
C15A C16 H16 119.3
C15A C16 H16A 111.9
C21A C16 C15 23.8(4)
C21A C16 H16 108.2
C21A C16 H16A 111.9
C21A C16 C15A 95.7(13)
C13 C17 H17 116.5
C13 C17 C18 104.5(18)
C13 C17 C21 103.9(16)
C18 C17 H17 116.5
C18 C17 C21 96.1(19)
C21 C17 H17 116.5
O4 C18 N3 124.1(6)
O4 C18 C17 121.4(10)
N3 C18 C17 114.2(9)
O3 C20 N3 123.4(6)
O3 C20 C21 127.4(13)
N3 C20 C21 109.0(12)
C16 C21 C17 107.2(17)
C16 C21 C20 106(2)
C16 C21 H21 112.5
C17 C21 H21 112.5
C20 C21 C17 106(2)
C20 C21 H21 112.5
C18A N3A C19A 124.4(6)
C18A N3A C20A 113.1(6)
C20A N3A C19A 122.5(6)
C13 C14A H14A 119.4
C15A C14A C13 121(2)
C15A C14A H14A 119.4
C16 C15A H15A 124.7
C14A C15A C16 111(2)
C14A C15A H15A 124.7
C13 C17A H17A 107.8
C13 C17A C18A 118.4(11)
C13 C17A C21A 113.2(14)
C18A C17A H17A 107.8
C21A C17A H17A 107.8
C21A C17A C18A 101.3(13)
O4A C18A N3A 124.0(7)
O4A C18A C17A 126.8(9)
N3A C18A C17A 109.1(9)
N3A C19A H19D 109.5
N3A C19A H19E 109.5
N3A C19A H19F 109.5
H19D C19A H19E 109.5
H19D C19A H19F 109.5
H19E C19A H19F 109.5
O3A C20A N3A 123.5(6)
O3A C20A C21A 127.0(8)
N3A C20A C21A 109.4(8)
C16 C21A C17A 105.9(12)
C16 C21A C20A 121.7(9)
C16 C21A H21A 107.2
C17A C21A H21A 107.2
C20A C21A C17A 106.8(12)
C20A C21A H21A 107.2

loop_
_geom_bond_atom_site_label_1
_geom_bond_atom_site_label_2
_geom_bond_distance
O1 C2 1.493(3)
O1 C5 1.344(4)
O2 C5 1.203(4)
O3 C20 1.205(7)
O4 C18 1.201(7)
N1 C5 1.381(4)
N1 C6 1.293(4)
N2 C6 1.364(4)
N2 C7 1.423(4)
N2 C16 1.473(4)
N3 C18 1.388(7)
N3 C19 1.464(7)
N3 C20 1.380(7)
C1 H1A 0.9600
C1 H1B 0.9600
C1 H1C 0.9600
C1 C2 1.511(5)
C2 C3 1.509(5)
C2 C4 1.508(5)
C3 H3A 0.9600
C3 H3B 0.9600
C3 H3C 0.9600
C4 H4A 0.9600
C4 H4B 0.9600
C4 H4C 0.9600
C6 C13 1.514(4)
C7 C8 1.367(5)
C7 C12 1.382(4)
C8 H8 0.9300
C8 C9 1.391(5)
C9 H9 0.9300
C9 C10 1.360(5)
C10 H10 0.9300
C10 C11 1.383(5)
C11 H11 0.9300
C11 C12 1.379(4)
C12 H12 0.9300
C13 H13 0.9800
C13 H13A 0.9800
C13 C14 1.662(19)
C13 C17 1.49(2)
C13 C14A 1.616(18)
C13 C17A 1.44(2)
C14 H14 0.9300
C14 C15 1.31(2)
C15 H15 0.9300
C15 C16 1.600(16)
C16 H16 0.9800
C16 H16A 0.9800
C16 C21 1.42(2)
C16 C15A 1.659(18)
C16 C21A 1.475(17)
C17 H17 0.9800
C17 C18 1.52(3)
C17 C21 1.74(4)
C19 H19A 0.9600
C19 H19B 0.9600
C19 H19C 0.9600
C20 C21 1.49(3)
C21 H21 0.9800
O3A C20A 1.222(8)
O4A C18A 1.215(8)
N3A C18A 1.363(8)
N3A C19A 1.459(8)
N3A C20A 1.376(8)
C14A H14A 0.9300
C14A C15A 1.08(4)
C15A H15A 0.9300
C17A H17A 0.9800
C17A C18A 1.58(2)
C17A C21A 1.54(2)
C19A H19D 0.9600
C19A H19E 0.9600
C19A H19F 0.9600
C20A C21A 1.487(14)
C21A H21A 0.9800

loop_
_geom_torsion_atom_site_label_1
_geom_torsion_atom_site_label_2
_geom_torsion_atom_site_label_3
_geom_torsion_atom_site_label_4
_geom_torsion
O3 C20 C21 C16 65(2)
O3 C20 C21 C17 178.3(12)
N1 C6 C13 C14 122.1(7)
N1 C6 C13 C17 -112.7(11)
N1 C6 C13 C14A -125.2(10)
N1 C6 C13 C17A 132.5(7)
N2 C6 C13 C14 -62.7(7)
N2 C6 C13 C17 62.4(11)
N2 C6 C13 C14A 49.9(10)
N2 C6 C13 C17A -52.3(7)
N2 C7 C8 C9 179.7(3)
N2 C7 C12 C11 -179.8(3)
N2 C16 C21 C17 55(2)
N2 C16 C21 C20 167.3(12)
N2 C16 C15A C14A 60(3)
N2 C16 C21A C17A -44.3(10)
N2 C16 C21A C20A -166.2(8)
N3 C20 C21 C16 -120.2(15)
N3 C20 C21 C17 -6.6(19)
C2 O1 C5 O2 -0.6(5)
C2 O1 C5 N1 176.9(3)
C5 O1 C2 C1 -176.4(3)
C5 O1 C2 C3 -58.7(4)
C5 O1 C2 C4 66.6(4)
C5 N1 C6 N2 169.9(3)
C5 N1 C6 C13 -15.4(5)
C6 N1 C5 O1 151.2(3)
C6 N1 C5 O2 -31.3(6)
C6 N2 C7 C8 -44.6(5)
C6 N2 C7 C12 134.9(3)
C6 N2 C16 C15 61.1(7)
C6 N2 C16 C21 -62.5(15)
C6 N2 C16 C15A -55.3(11)
C6 N2 C16 C21A 49.8(8)
C6 C13 C14 C15 60.2(11)
C6 C13 C17 C18 -161.7(9)
C6 C13 C17 C21 -61(2)
C6 C13 C14A C15A -48(4)
C6 C13 C17A C18A 174.0(8)
C6 C13 C17A C21A 55.6(11)
C7 N2 C6 N1 -2.2(5)
C7 N2 C6 C13 -177.7(3)
C7 N2 C16 C15 -120.1(6)
C7 N2 C16 C21 116.3(14)
C7 N2 C16 C15A 123.5(11)
C7 N2 C16 C21A -131.3(7)
C7 C8 C9 C10 -0.2(6)
C8 C7 C12 C11 -0.2(5)
C8 C9 C10 C11 0.3(6)
C9 C10 C11 C12 -0.4(6)
C10 C11 C12 C7 0.4(5)
C12 C7 C8 C9 0.2(5)
C13 C14 C15 C16 1.8(15)
C13 C17 C18 O4 -70.6(17)
C13 C17 C18 N3 115.5(11)
C13 C17 C21 C16 5(3)
C13 C17 C21 C20 -108.1(18)
C13 C14A C15A C16 -7(4)
C13 C17A C18A O4A 57.5(15)
C13 C17A C18A N3A -121.1(11)
C13 C17A C21A C16 -7.5(12)
C13 C17A C21A C20A 123.5(12)
C14 C13 C17 C18 -49.2(18)
C14 C13 C17 C21 51(2)
C14 C13 C14A C15A 57(4)
C14 C13 C17A C18A -151(5)
C14 C13 C17A C21A 90(5)
C14 C15 C16 N2 -62.2(12)
C14 C15 C16 C21 56.8(18)
C14 C15 C16 C15A 47.3(18)
C14 C15 C16 C21A 93(3)
C15 C16 C21 C17 -57(2)
C15 C16 C21 C20 55(2)
C15 C16 C15A C14A -45(4)
C15 C16 C21A C17A -73(2)
C15 C16 C21A C20A 165(3)
C16 N2 C6 N1 176.6(3)
C16 N2 C6 C13 1.0(4)
C16 N2 C7 C8 136.7(4)
C16 N2 C7 C12 -43.8(4)
C17 C13 C14 C15 -57.3(19)
C17 C13 C14A C15A -155(14)
C17 C13 C17A C18A 56.0(16)
C17 C13 C17A C21A -62.4(15)
C18 N3 C20 O3 -171.2(8)
C18 N3 C20 C21 13.5(14)
C18 C17 C21 C16 111(2)
C18 C17 C21 C20 -1.5(19)
C19 N3 C18 O4 -4.2(12)
C19 N3 C18 C17 169.4(12)
C19 N3 C20 O3 3.9(13)
C19 N3 C20 C21 -171.4(13)
C20 N3 C18 O4 170.9(7)
C20 N3 C18 C17 -15.4(13)
C21 C16 C15A C14A -164(18)
C21 C16 C21A C17A 75.1(14)
C21 C16 C21A C20A -46.8(17)
C21 C17 C18 O4 -176.7(11)
C21 C17 C18 N3 9.4(17)
O3A C20A C21A C16 -50.7(16)
O3A C20A C21A C17A -172.2(10)
N3A C20A C21A C16 125.7(10)
N3A C20A C21A C17A 4.2(13)
C14A C13 C14 C15 -49.9(17)
C14A C13 C17 C18 -84(11)
C14A C13 C17 C21 16(10)
C14A C13 C17A C18A 64.7(16)
C14A C13 C17A C21A -53.7(15)
C15A C16 C21 C17 8(14)
C15A C16 C21 C20 121(17)
C15A C16 C21A C17A 65.6(14)
C15A C16 C21A C20A -56.3(16)
C17A C13 C14 C15 -88(4)
C17A C13 C17 C18 -39.7(16)
C17A C13 C17 C21 61(2)
C17A C13 C14A C15A 69(4)
C18A N3A C20A O3A 174.6(8)
C18A N3A C20A C21A -2.0(10)
C18A C17A C21A C16 -135.4(9)
C18A C17A C21A C20A -4.4(13)
C19A N3A C18A O4A -2.0(14)
C19A N3A C18A C17A 176.6(10)
C19A N3A C20A O3A -3.1(13)
C19A N3A C20A C21A -179.7(9)
C20A N3A C18A O4A -179.6(8)
C20A N3A C18A C17A -1.0(10)
C21A C16 C21 C17 -71(2)
C21A C16 C21 C20 41.4(18)
C21A C16 C15A C14A -62(3)
C21A C17A C18A O4A -178.0(10)
C21A C17A C18A N3A 3.4(12)
